data_4311958
loop_
_publ_author_name
'Rei Okamura'
'Tohru Wada'
'Katsuji Aikawa'
'Toshi Nagata'
'Koji Tanaka'

_publ_contact_author_address
;
Institute for Molecular Science
Higashiyama 5-1
Myodaiji
Okazaki
Aichi 444-8787
JAPAN
;
_publ_contact_author_email ' ktanaka@ims.ac.jp '
_publ_contact_author_fax ' +81-564-59-5582 '
_publ_contact_author_name ' Koji Tanaka '
_publ_contact_author_phone ' +81-564-59-5580'
_publ_section_title
;
 A Platinum-Ruthenium Dinuclear Complex Bridged by Bis(terpyridyl)xanthene
;
_journal_name_full 'Inorganic Chemistry'
_journal_page_first 7210
_journal_page_last 7217
_journal_paper_doi 10.1021/ic049680n
_journal_volume 43
_journal_year 2004
_chemical_formula_sum 'C31 H37 F6 N3 O3 P Ru S'
_chemical_formula_weight 777.75
_space_group_IT_number 2
_symmetry_cell_setting triclinic
_symmetry_Int_Tables_number 2
_symmetry_space_group_name_Hall '-P 1'
_symmetry_space_group_name_H-M 'P -1'
_cell_angle_alpha 70.94(1)
_cell_angle_beta 73.23(1)
_cell_angle_gamma 82.10(2)
_cell_formula_units_Z 2
_cell_length_a 8.972(4)
_cell_length_b 12.609(5)
_cell_length_c 15.791(6)
_cell_measurement_reflns_used 3521
_cell_measurement_temperature 173.1
_cell_measurement_theta_max 27.5
_cell_measurement_theta_min 3.1
_cell_volume 1614.8(11)
_computing_cell_refinement CRYSTALCLEAR
_computing_data_collection CRYSTALCLEAR
_computing_data_reduction 'teXsan Ver. 1.11'
_computing_publication_material 'teXsan Ver. 1.11'
_computing_structure_refinement 'teXsan Ver. 1.10'
_computing_structure_solution 'DIRDIF94 (PATTY)'
_diffrn_detector_area_resol_mean 14.62
_diffrn_measured_fraction_theta_full 0.9628
_diffrn_measured_fraction_theta_max 0.9628
_diffrn_measurement_device_type 'Rigaku/MSC Mercury CCD'
_diffrn_measurement_method \w
_diffrn_radiation_type 'Mo K\a'
_diffrn_radiation_wavelength 0.7107
_diffrn_reflns_av_R_equivalents 0.059
_diffrn_reflns_limit_h_max 11
_diffrn_reflns_limit_h_min -11
_diffrn_reflns_limit_k_max 14
_diffrn_reflns_limit_k_min -16
_diffrn_reflns_limit_l_max 20
_diffrn_reflns_limit_l_min -20
_diffrn_reflns_number 13008
_diffrn_reflns_theta_full 27.49
_diffrn_reflns_theta_max 27.49
_exptl_absorpt_coefficient_mu 0.672
_exptl_absorpt_correction_type none
_exptl_crystal_colour brown
_exptl_crystal_density_diffrn 1.599
_exptl_crystal_density_method 'not measured'
_exptl_crystal_description Prism
_exptl_crystal_size_max 0.250
_exptl_crystal_size_mid 0.030
_exptl_crystal_size_min 0.030
_refine_diff_density_max 2.16
_refine_diff_density_min -0.89
_refine_ls_extinction_method none
_refine_ls_goodness_of_fit_ref 1.048
_refine_ls_hydrogen_treatment noref
_refine_ls_number_parameters 410
_refine_ls_number_reflns 7123
_refine_ls_R_factor_gt 0.0702
_refine_ls_shift/su_max 0.0000
_refine_ls_structure_factor_coef Fsqd
_refine_ls_weighting_details 'w = 1/[\s^2^(Fo^2^) + (0.05000(Max(Fo^2^,0) + 2Fc^2^)/3)^2^]'
_refine_ls_weighting_scheme calc
_refine_ls_wR_factor_ref 0.1384
_reflns_number_gt 4871
_reflns_number_total 7123
_reflns_threshold_expression F^2^>2.0\s(F^2^)
_cod_data_source_file ic049680nsi20040630_030619_3.cif
_cod_data_source_block '_[(RutBu2SQdmso)(tpy)](PF6)([5](PF6))'
_cod_original_cell_volume 1614(1)
_cod_original_sg_symbol_H-M 'P -1 '
_cod_original_formula_sum 'C31 H37 F6 N3 O3 P S Ru '
_cod_database_code 4311958

loop_
_symmetry_equiv_pos_as_xyz
x,y,z
-x,-y,-z

loop_
_atom_site_label
_atom_site_type_symbol
_atom_site_fract_x
_atom_site_fract_y
_atom_site_fract_z
_atom_site_U_iso_or_equiv
_atom_site_adp_type
_atom_site_occupancy
_atom_site_calc_flag
_atom_site_refinement_flags
_atom_site_disorder_assembly
_atom_site_disorder_group
Ru(1) Ru 0.25566(5) 0.18031(4) 0.14827(3) 0.0166(1) Uani 1.00 d . . .
S(1) S 0.1106(2) 0.3304(1) 0.0907(1) 0.0210(4) Uani 1.00 d . . .
P(1) P 0.1819(2) 0.3265(1) -0.2460(1) 0.0347(5) Uani 1.00 d . . .
F(1) F 0.1478(6) 0.3153(4) -0.3338(4) 0.077(2) Uani 1.00 d . . .
F(2) F 0.2733(5) 0.4356(3) -0.3068(3) 0.065(1) Uani 1.00 d . . .
F(3) F 0.0266(4) 0.4015(3) -0.2273(4) 0.068(2) Uani 1.00 d . . .
F(4) F 0.2237(6) 0.3432(5) -0.1584(3) 0.090(2) Uani 1.00 d . . .
F(5) F 0.0939(6) 0.2194(4) -0.1799(4) 0.104(2) Uani 1.00 d . . .
F(6) F 0.3378(5) 0.2506(4) -0.2619(3) 0.067(1) Uani 1.00 d . . .
O(1) O 0.3623(4) 0.0378(3) 0.2220(3) 0.0189(9) Uani 1.00 d . . .
O(2) O 0.0696(4) 0.1150(3) 0.2551(3) 0.0197(10) Uani 1.00 d . . .
O(3) O 0.1886(4) 0.4331(3) 0.0260(3) 0.031(1) Uani 1.00 d . . .
N(1) N 0.2384(5) 0.0896(4) 0.0635(3) 0.021(1) Uani 1.00 d . . .
N(2) N 0.4335(5) 0.2371(3) 0.0401(3) 0.016(1) Uani 1.00 d . . .
N(3) N 0.3564(5) 0.2777(3) 0.1982(3) 0.021(1) Uani 1.00 d . . .
C(1) C 0.2589(6) -0.0299(4) 0.2872(4) 0.017(1) Uani 1.00 d . . .
C(2) C 0.0971(6) 0.0113(4) 0.3041(4) 0.018(1) Uani 1.00 d . . .
C(3) C -0.0210(6) -0.0594(4) 0.3683(4) 0.019(1) Uani 1.00 d . . .
C(4) C 0.0254(6) -0.1655(4) 0.4151(4) 0.022(1) Uani 1.00 d . . .
C(5) C 0.1856(6) -0.2056(4) 0.4026(4) 0.023(1) Uani 1.00 d . . .
C(6) C 0.2988(6) -0.1384(4) 0.3390(4) 0.020(1) Uani 1.00 d . . .
C(7) C -0.1948(6) -0.0181(4) 0.3826(4) 0.025(1) Uani 1.00 d . . .
C(8) C -0.2402(7) 0.0155(5) 0.2909(5) 0.036(2) Uani 1.00 d . . .
C(9) C -0.2206(7) 0.0823(5) 0.4206(5) 0.038(2) Uani 1.00 d . . .
C(10) C -0.3038(7) -0.1086(5) 0.4527(5) 0.039(2) Uani 1.00 d . . .
C(11) C 0.2246(7) -0.3284(4) 0.4566(4) 0.028(2) Uani 1.00 d . . .
C(12) C 0.3690(8) -0.3332(5) 0.4911(5) 0.044(2) Uani 1.00 d . . .
C(13) C 0.0930(9) -0.3772(6) 0.5410(6) 0.063(2) Uani 1.00 d . . .
C(14) C 0.256(1) -0.3997(6) 0.3929(6) 0.062(3) Uani 1.00 d . . .
C(15) C 0.1473(6) 0.0028(4) 0.0848(4) 0.022(1) Uani 1.00 d . . .
C(16) C 0.1608(6) -0.0600(5) 0.0253(4) 0.027(1) Uiso 1.00 d . . .
C(17) C 0.2705(6) -0.0344(5) -0.0588(4) 0.025(2) Uani 1.00 d . . .
C(18) C 0.3669(6) 0.0543(5) -0.0816(4) 0.024(2) Uani 1.00 d . . .
C(19) C 0.3510(6) 0.1132(4) -0.0200(4) 0.020(1) Uani 1.00 d . . .
C(20) C 0.4544(6) 0.2025(4) -0.0351(4) 0.020(1) Uani 1.00 d . . .
C(21) C 0.5698(6) 0.2494(5) -0.1151(4) 0.027(2) Uani 1.00 d . . .
C(22) C 0.6591(6) 0.3310(5) -0.1146(4) 0.032(2) Uani 1.00 d . . .
C(23) C 0.6346(6) 0.3647(5) -0.0365(4) 0.028(2) Uani 1.00 d . . .
C(24) C 0.5192(6) 0.3153(4) 0.0426(4) 0.020(1) Uani 1.00 d . . .
C(25) C 0.4793(6) 0.3358(4) 0.1334(4) 0.020(1) Uani 1.00 d . . .
C(26) C 0.5585(6) 0.4055(5) 0.1559(5) 0.030(2) Uani 1.00 d . . .
C(27) C 0.5197(7) 0.4126(5) 0.2451(5) 0.038(2) Uani 1.00 d . . .
C(28) C 0.3984(7) 0.3514(5) 0.3103(5) 0.037(2) Uani 1.00 d . . .
C(29) C 0.3180(7) 0.2865(5) 0.2838(4) 0.028(2) Uani 1.00 d . . .
C(30) C -0.0238(7) 0.3713(5) 0.1832(5) 0.035(2) Uani 1.00 d . . .
C(31) C -0.0225(7) 0.3008(5) 0.0391(5) 0.033(2) Uani 1.00 d . . .
H(1) H -0.0536 -0.2157 0.4587 0.0272 Uiso 1.00 calc . . .
H(2) H 0.4059 -0.1657 0.3295 0.0252 Uiso 1.00 calc . . .
H(3) H -0.1724 0.0727 0.2444 0.0436 Uiso 1.00 calc . . .
H(4) H -0.2260 -0.0477 0.2676 0.0436 Uiso 1.00 calc . . .
H(5) H -0.3439 0.0441 0.2970 0.0436 Uiso 1.00 calc . . .
H(6) H -0.1917 0.0606 0.4781 0.0444 Uiso 1.00 calc . . .
H(7) H -0.1545 0.1421 0.3777 0.0444 Uiso 1.00 calc . . .
H(8) H -0.3249 0.1101 0.4300 0.0444 Uiso 1.00 calc . . .
H(9) H -0.4089 -0.0824 0.4625 0.0491 Uiso 1.00 calc . . .
H(10) H -0.2913 -0.1738 0.4320 0.0491 Uiso 1.00 calc . . .
H(11) H -0.2767 -0.1324 0.5114 0.0491 Uiso 1.00 calc . . .
H(12) H 0.3990 -0.4075 0.5222 0.0546 Uiso 1.00 calc . . .
H(13) H 0.4570 -0.3021 0.4395 0.0546 Uiso 1.00 calc . . .
H(14) H 0.3514 -0.2885 0.5326 0.0546 Uiso 1.00 calc . . .
H(15) H 0.0709 -0.3330 0.5829 0.0721 Uiso 1.00 calc . . .
H(16) H -0.0008 -0.3771 0.5231 0.0721 Uiso 1.00 calc . . .
H(17) H 0.1190 -0.4524 0.5734 0.0721 Uiso 1.00 calc . . .
H(18) H 0.2849 -0.4750 0.4224 0.0749 Uiso 1.00 calc . . .
H(19) H 0.1641 -0.4003 0.3726 0.0749 Uiso 1.00 calc . . .
H(20) H 0.3377 -0.3699 0.3382 0.0749 Uiso 1.00 calc . . .
H(21) H 0.0685 -0.0151 0.1436 0.0276 Uiso 1.00 calc . . .
H(22) H 0.0934 -0.1220 0.0438 0.0325 Uiso 1.00 calc . . .
H(23) H 0.2803 -0.0762 -0.1023 0.0315 Uiso 1.00 calc . . .
H(24) H 0.4456 0.0740 -0.1407 0.0297 Uiso 1.00 calc . . .
H(25) H 0.5852 0.2252 -0.1697 0.0340 Uiso 1.00 calc . . .
H(26) H 0.7407 0.3630 -0.1695 0.0384 Uiso 1.00 calc . . .
H(27) H 0.6955 0.4223 -0.0366 0.0352 Uiso 1.00 calc . . .
H(28) H 0.6415 0.4497 0.1083 0.0366 Uiso 1.00 calc . . .
H(29) H 0.5753 0.4604 0.2615 0.0452 Uiso 1.00 calc . . .
H(30) H 0.3698 0.3528 0.3740 0.0447 Uiso 1.00 calc . . .
H(31) H 0.2293 0.2469 0.3286 0.0349 Uiso 1.00 calc . . .
H(32) H 0.0307 0.4025 0.2135 0.0429 Uiso 1.00 calc . . .
H(33) H -0.0974 0.4278 0.1604 0.0429 Uiso 1.00 calc . . .
H(34) H -0.0783 0.3090 0.2281 0.0429 Uiso 1.00 calc . . .
H(35) H -0.0963 0.3614 0.0283 0.0395 Uiso 1.00 calc . . .
H(36) H 0.0324 0.2877 -0.0187 0.0395 Uiso 1.00 calc . . .
H(37) H -0.0757 0.2343 0.0789 0.0395 Uiso 1.00 calc . . .

loop_
_atom_site_aniso_label
_atom_site_aniso_U_11
_atom_site_aniso_U_22
_atom_site_aniso_U_33
_atom_site_aniso_U_12
_atom_site_aniso_U_13
_atom_site_aniso_U_23
Ru(1) 0.0154(2) 0.0147(2) 0.0180(2) -0.0018(2) -0.0028(2) -0.0039(2)
S(1) 0.0198(7) 0.0169(7) 0.0244(8) -0.0027(5) -0.0055(6) -0.0031(6)
P(1) 0.0342(9) 0.0261(9) 0.036(1) 0.0008(7) -0.0058(8) -0.0038(8)
F(1) 0.092(4) 0.082(3) 0.095(4) 0.014(3) -0.060(3) -0.052(3)
F(2) 0.070(3) 0.042(2) 0.079(4) -0.025(2) -0.032(3) 0.008(2)
F(3) 0.041(2) 0.047(3) 0.118(4) 0.014(2) -0.017(3) -0.036(3)
F(4) 0.097(4) 0.130(5) 0.043(3) 0.018(3) -0.026(3) -0.028(3)
F(5) 0.069(3) 0.042(3) 0.133(5) -0.015(2) 0.033(3) 0.018(3)
F(6) 0.048(3) 0.065(3) 0.068(3) 0.024(2) -0.006(2) -0.011(3)
O(1) 0.018(2) 0.016(2) 0.018(2) -0.002(1) -0.002(2) -0.001(2)
O(2) 0.017(2) 0.019(2) 0.022(2) 0.000(2) -0.003(2) -0.007(2)
O(3) 0.027(2) 0.018(2) 0.041(3) -0.009(2) -0.006(2) 0.003(2)
N(1) 0.018(2) 0.021(2) 0.020(3) 0.000(2) -0.007(2) -0.003(2)
N(2) 0.014(2) 0.013(2) 0.018(2) 0.000(2) -0.001(2) -0.001(2)
N(3) 0.021(2) 0.015(2) 0.024(3) -0.002(2) -0.003(2) -0.005(2)
C(1) 0.022(3) 0.018(3) 0.015(3) -0.005(2) -0.005(2) -0.009(2)
C(2) 0.024(3) 0.011(2) 0.018(3) 0.004(2) -0.003(2) -0.007(2)
C(3) 0.023(3) 0.022(3) 0.013(3) -0.006(2) -0.002(2) -0.008(2)
C(4) 0.025(3) 0.019(3) 0.019(3) -0.006(2) -0.001(2) -0.003(2)
C(5) 0.026(3) 0.018(3) 0.022(3) -0.002(2) -0.002(2) -0.006(2)
C(6) 0.024(3) 0.013(3) 0.023(3) 0.005(2) -0.007(2) -0.006(2)
C(7) 0.017(3) 0.024(3) 0.026(3) -0.004(2) 0.006(2) -0.008(3)
C(8) 0.024(3) 0.038(4) 0.040(4) 0.000(3) -0.006(3) -0.007(3)
C(9) 0.027(3) 0.041(4) 0.042(4) -0.002(3) 0.005(3) -0.022(3)
C(10) 0.023(3) 0.046(4) 0.041(4) -0.014(3) 0.006(3) -0.010(3)
C(11) 0.040(3) 0.012(3) 0.029(3) -0.001(2) -0.011(3) 0.000(2)
C(12) 0.058(4) 0.022(3) 0.045(5) 0.005(3) -0.023(4) 0.004(3)
C(13) 0.062(5) 0.039(4) 0.057(6) -0.006(4) -0.011(4) 0.025(4)
C(14) 0.111(7) 0.025(4) 0.062(6) 0.010(4) -0.047(5) -0.013(4)
C(15) 0.020(3) 0.023(3) 0.027(3) -0.004(2) -0.006(2) -0.011(2)
C(17) 0.029(3) 0.021(3) 0.031(3) 0.010(2) -0.017(3) -0.011(3)
C(18) 0.023(3) 0.024(3) 0.024(3) 0.009(2) -0.009(2) -0.005(3)
C(19) 0.018(3) 0.019(3) 0.022(3) 0.003(2) -0.006(2) -0.004(2)
C(20) 0.018(3) 0.020(3) 0.020(3) 0.006(2) -0.004(2) -0.005(2)
C(21) 0.021(3) 0.032(3) 0.020(3) 0.001(2) -0.001(2) -0.002(3)
C(22) 0.022(3) 0.033(3) 0.023(3) -0.005(3) 0.005(3) 0.008(3)
C(23) 0.020(3) 0.026(3) 0.030(4) -0.006(2) -0.006(3) 0.005(3)
C(24) 0.017(3) 0.020(3) 0.023(3) -0.003(2) -0.005(2) -0.004(2)
C(25) 0.019(3) 0.015(3) 0.027(3) -0.003(2) -0.012(2) 0.000(2)
C(26) 0.027(3) 0.024(3) 0.040(4) 0.000(2) -0.014(3) -0.010(3)
C(27) 0.041(4) 0.034(4) 0.048(4) -0.006(3) -0.017(3) -0.020(3)
C(28) 0.045(4) 0.042(4) 0.033(4) -0.012(3) -0.010(3) -0.020(3)
C(29) 0.034(3) 0.027(3) 0.025(3) -0.001(3) -0.008(3) -0.011(3)
C(30) 0.037(4) 0.032(3) 0.036(4) 0.010(3) -0.006(3) -0.018(3)
C(31) 0.031(3) 0.026(3) 0.045(4) 0.003(3) -0.015(3) -0.010(3)

loop_
_atom_type_symbol
_atom_type_description
_atom_type_scat_dispersion_real
_atom_type_scat_dispersion_imag
_atom_type_scat_source
C C 0.003 0.002
;International Tables for Crystallography
(1992, Vol. C, Tables 4.2.6.8 and 6.1.1.1)
;
H H 0.000 0.000
;International Tables for Crystallography
(1992, Vol. C, Table 6.1.1.2)
;
F F 0.017 0.010
;International Tables for Crystallography
(1992, Vol. C, Tables 4.2.6.8 and 6.1.1.1)
;
N N 0.006 0.003
;International Tables for Crystallography
(1992, Vol. C, Tables 4.2.6.8 and 6.1.1.1)
;
O O 0.011 0.006
;International Tables for Crystallography
(1992, Vol. C, Tables 4.2.6.8 and 6.1.1.1)
;
P P 0.102 0.094
;International Tables for Crystallography
(1992, Vol. C, Tables 4.2.6.8 and 6.1.1.1)
;
Ru Ru -1.259 0.836
;International Tables for Crystallography
(1992, Vol. C, Tables 4.2.6.8 and 6.1.1.1)
;
S S 0.125 0.123
;International Tables for Crystallography
(1992, Vol. C, Tables 4.2.6.8 and 6.1.1.1)
;

loop_
_geom_angle_atom_site_label_1
_geom_angle_atom_site_label_2
_geom_angle_atom_site_label_3
_geom_angle
_geom_angle_site_symmetry_1
_geom_angle_site_symmetry_2
_geom_angle_site_symmetry_3
_geom_angle_publ_flag
S(1) Ru(1) O(1) 170.6(1) . . . yes
S(1) Ru(1) O(2) 91.4(1) . . . yes
S(1) Ru(1) N(1) 96.5(1) . . . yes
S(1) Ru(1) N(2) 89.1(1) . . . yes
S(1) Ru(1) N(3) 89.6(1) . . . yes
O(1) Ru(1) O(2) 79.7(1) . . . yes
O(1) Ru(1) N(1) 87.8(2) . . . yes
O(1) Ru(1) N(2) 100.0(1) . . . yes
O(1) Ru(1) N(3) 89.4(2) . . . yes
O(2) Ru(1) N(1) 96.5(2) . . . yes
O(2) Ru(1) N(2) 176.1(2) . . . yes
O(2) Ru(1) N(3) 104.4(2) . . . yes
N(1) Ru(1) N(2) 79.6(2) . . . yes
N(1) Ru(1) N(3) 158.1(2) . . . yes
N(2) Ru(1) N(3) 79.5(2) . . . yes
Ru(1) S(1) O(3) 119.1(2) . . . yes
Ru(1) S(1) C(30) 109.6(2) . . . yes
Ru(1) S(1) C(31) 113.5(2) . . . yes
O(3) S(1) C(30) 106.3(3) . . . yes
O(3) S(1) C(31) 107.1(3) . . . yes
C(30) S(1) C(31) 99.2(3) . . . yes
F(1) P(1) F(2) 90.2(3) . . . yes
F(1) P(1) F(3) 90.9(3) . . . yes
F(1) P(1) F(4) 176.9(3) . . . yes
F(1) P(1) F(5) 93.7(4) . . . yes
F(1) P(1) F(6) 90.5(3) . . . yes
F(2) P(1) F(3) 89.8(2) . . . yes
F(2) P(1) F(4) 86.8(3) . . . yes
F(2) P(1) F(5) 176.1(4) . . . yes
F(2) P(1) F(6) 90.7(2) . . . yes
F(3) P(1) F(4) 89.7(3) . . . yes
F(3) P(1) F(5) 90.2(2) . . . yes
F(3) P(1) F(6) 178.5(3) . . . yes
F(4) P(1) F(5) 89.3(4) . . . yes
F(4) P(1) F(6) 89.0(3) . . . yes
F(5) P(1) F(6) 89.2(3) . . . yes
Ru(1) O(1) C(1) 111.6(3) . . . yes
Ru(1) O(2) C(2) 113.3(3) . . . yes
Ru(1) N(1) C(15) 128.3(4) . . . yes
Ru(1) N(1) C(19) 113.3(4) . . . yes
C(15) N(1) C(19) 117.7(5) . . . yes
Ru(1) N(2) C(20) 118.2(4) . . . yes
Ru(1) N(2) C(24) 118.1(4) . . . yes
C(20) N(2) C(24) 123.4(5) . . . yes
Ru(1) N(3) C(25) 113.4(4) . . . yes
Ru(1) N(3) C(29) 127.7(4) . . . yes
C(25) N(3) C(29) 118.8(5) . . . yes
O(1) C(1) C(2) 117.2(5) . . . yes
O(1) C(1) C(6) 123.0(5) . . . yes
C(2) C(1) C(6) 119.7(5) . . . yes
O(2) C(2) C(1) 116.2(5) . . . yes
O(2) C(2) C(3) 123.5(4) . . . yes
C(1) C(2) C(3) 120.3(5) . . . yes
C(2) C(3) C(4) 117.1(5) . . . yes
C(2) C(3) C(7) 120.6(5) . . . yes
C(4) C(3) C(7) 122.4(5) . . . yes
C(3) C(4) C(5) 123.3(5) . . . yes
C(4) C(5) C(6) 119.5(5) . . . yes
C(4) C(5) C(11) 119.0(5) . . . yes
C(6) C(5) C(11) 121.3(5) . . . yes
C(1) C(6) C(5) 120.0(5) . . . yes
C(3) C(7) C(8) 110.2(4) . . . yes
C(3) C(7) C(9) 109.2(5) . . . yes
C(3) C(7) C(10) 112.2(5) . . . yes
C(8) C(7) C(9) 110.2(5) . . . yes
C(8) C(7) C(10) 107.6(5) . . . yes
C(9) C(7) C(10) 107.3(5) . . . yes
C(5) C(11) C(12) 110.0(5) . . . yes
C(5) C(11) C(13) 112.4(5) . . . yes
C(5) C(11) C(14) 109.0(5) . . . yes
C(12) C(11) C(13) 107.2(6) . . . yes
C(12) C(11) C(14) 109.3(5) . . . yes
C(13) C(11) C(14) 108.9(6) . . . yes
N(1) C(15) C(16) 122.5(5) . . . yes
C(15) C(16) C(17) 119.6(5) . . . yes
C(16) C(17) C(18) 118.8(5) . . . yes
C(17) C(18) C(19) 119.7(5) . . . yes
N(1) C(19) C(18) 121.7(5) . . . yes
N(1) C(19) C(20) 114.7(5) . . . yes
C(18) C(19) C(20) 123.5(5) . . . yes
N(2) C(20) C(19) 113.5(5) . . . yes
N(2) C(20) C(21) 119.3(5) . . . yes
C(19) C(20) C(21) 127.2(5) . . . yes
C(20) C(21) C(22) 118.5(6) . . . yes
C(21) C(22) C(23) 120.9(5) . . . yes
C(22) C(23) C(24) 119.1(5) . . . yes
N(2) C(24) C(23) 119.0(5) . . . yes
N(2) C(24) C(25) 113.6(4) . . . yes
C(23) C(24) C(25) 127.5(5) . . . yes
N(3) C(25) C(24) 114.9(5) . . . yes
N(3) C(25) C(26) 120.4(5) . . . yes
C(24) C(25) C(26) 124.7(5) . . . yes
C(25) C(26) C(27) 120.3(6) . . . yes
C(26) C(27) C(28) 118.7(6) . . . yes
C(27) C(28) C(29) 119.1(6) . . . yes
N(3) C(29) C(28) 122.6(5) . . . yes

loop_
_geom_bond_atom_site_label_1
_geom_bond_atom_site_label_2
_geom_bond_distance
_geom_bond_site_symmetry_1
_geom_bond_site_symmetry_2
_geom_bond_publ_flag
Ru(1) S(1) 2.232(1) . . yes
Ru(1) O(1) 2.074(4) . . yes
Ru(1) O(2) 2.039(3) . . yes
Ru(1) N(1) 2.071(5) . . yes
Ru(1) N(2) 1.979(4) . . yes
Ru(1) N(3) 2.073(5) . . yes
S(1) O(3) 1.479(4) . . yes
S(1) C(30) 1.777(6) . . yes
S(1) C(31) 1.765(7) . . yes
P(1) F(1) 1.555(5) . . yes
P(1) F(2) 1.575(4) . . yes
P(1) F(3) 1.582(4) . . yes
P(1) F(4) 1.615(6) . . yes
P(1) F(5) 1.560(4) . . yes
P(1) F(6) 1.588(4) . . yes
O(1) C(1) 1.320(6) . . yes
O(2) C(2) 1.315(6) . . yes
N(1) C(15) 1.351(7) . . yes
N(1) C(19) 1.381(7) . . yes
N(2) C(20) 1.350(7) . . yes
N(2) C(24) 1.347(7) . . yes
N(3) C(25) 1.372(6) . . yes
N(3) C(29) 1.333(7) . . yes
C(1) C(2) 1.452(7) . . yes
C(1) C(6) 1.404(7) . . yes
C(2) C(3) 1.413(7) . . yes
C(3) C(4) 1.374(7) . . yes
C(3) C(7) 1.550(7) . . yes
C(4) C(5) 1.436(8) . . yes
C(5) C(6) 1.361(7) . . yes
C(5) C(11) 1.551(7) . . yes
C(7) C(8) 1.528(9) . . yes
C(7) C(9) 1.532(8) . . yes
C(7) C(10) 1.530(8) . . yes
C(11) C(12) 1.531(9) . . yes
C(11) C(13) 1.518(9) . . yes
C(11) C(14) 1.501(9) . . yes
C(15) C(16) 1.386(8) . . yes
C(16) C(17) 1.374(8) . . yes
C(17) C(18) 1.396(8) . . yes
C(18) C(19) 1.372(8) . . yes
C(19) C(20) 1.473(7) . . yes
C(20) C(21) 1.394(7) . . yes
C(21) C(22) 1.392(8) . . yes
C(22) C(23) 1.382(9) . . yes
C(23) C(24) 1.394(7) . . yes
C(24) C(25) 1.474(8) . . yes
C(25) C(26) 1.387(8) . . yes
C(26) C(27) 1.379(9) . . yes
C(27) C(28) 1.380(9) . . yes
C(28) C(29) 1.388(8) . . yes

loop_
_geom_contact_atom_site_label_1
_geom_contact_atom_site_label_2
_geom_contact_distance
_geom_contact_site_symmetry_1
_geom_contact_site_symmetry_2
_geom_contact_publ_flag
F(1) C(4) 3.344(7) . 2_555 ?
F(1) C(10) 3.599(8) . 2_555 ?
F(2) C(27) 3.362(8) . 2_665 ?
F(2) C(13) 3.384(9) . 1_564 ?
F(2) C(12) 3.529(8) . 1_564 ?
F(3) C(30) 3.157(7) . 2_565 ?
F(3) C(22) 3.349(7) . 1_455 ?
F(4) C(31) 3.186(8) . . ?
F(4) C(20) 3.207(7) . . ?
F(4) C(19) 3.298(7) . . ?
F(4) C(21) 3.345(8) . . ?
F(4) O(3) 3.375(7) . . ?
F(5) C(16) 3.172(7) . 2_555 ?
F(5) C(18) 3.380(8) . . ?
F(5) C(15) 3.440(7) . 2_555 ?
F(5) C(17) 3.572(7) . . ?
F(6) C(18) 3.155(7) . . ?
F(6) C(6) 3.417(6) . 2_655 ?
F(6) C(21) 3.530(8) . . ?
O(1) C(18) 3.157(6) . 2_655 ?
O(1) C(17) 3.554(7) . 2_655 ?
O(3) C(23) 3.253(7) . 2_665 ?
O(3) C(26) 3.351(7) . 2_665 ?
O(3) C(31) 3.434(7) . 2_565 ?
N(2) C(17) 3.430(6) . 2_655 ?
C(15) C(16) 3.548(8) . 2_555 ?
C(16) C(16) 3.26(1) . 2_555 ?
C(16) C(21) 3.425(8) . 2_655 ?
C(16) C(22) 3.594(8) . 2_655 ?
C(17) C(20) 3.377(7) . 2_655 ?
C(18) C(19) 3.478(7) . 2_655 ?
C(18) C(20) 3.582(7) . 2_655 ?
C(22) C(26) 3.579(8) . 2_665 ?
C(23) C(26) 3.447(8) . 2_665 ?
C(23) C(31) 3.513(9) . 1_655 ?

loop_
_geom_torsion_atom_site_label_1
_geom_torsion_atom_site_label_2
_geom_torsion_atom_site_label_3
_geom_torsion_atom_site_label_4
_geom_torsion
_geom_torsion_site_symmetry_1
_geom_torsion_site_symmetry_2
_geom_torsion_site_symmetry_3
_geom_torsion_site_symmetry_4
_geom_torsion_publ_flag
Ru(1) O(1) C(1) C(2) -7.8(6) . . . . yes
Ru(1) O(1) C(1) C(6) 171.5(4) . . . . yes
Ru(1) O(2) C(2) C(1) 12.2(6) . . . . yes
Ru(1) O(2) C(2) C(3) -166.2(4) . . . . yes
Ru(1) N(1) C(15) C(16) -171.6(4) . . . . yes
Ru(1) N(1) C(19) C(18) 174.1(4) . . . . yes
Ru(1) N(1) C(19) C(20) -3.7(5) . . . . yes
Ru(1) N(2) C(20) C(19) -8.0(6) . . . . yes
Ru(1) N(2) C(20) C(21) 174.0(4) . . . . yes
Ru(1) N(2) C(24) C(23) -173.5(4) . . . . yes
Ru(1) N(2) C(24) C(25) 8.2(6) . . . . yes
Ru(1) N(3) C(25) C(24) -2.0(5) . . . . yes
Ru(1) N(3) C(25) C(26) 179.5(4) . . . . yes
Ru(1) N(3) C(29) C(28) 177.4(4) . . . . yes
S(1) Ru(1) O(1) C(1) 31.6(9) . . . . yes
S(1) Ru(1) O(2) C(2) 170.7(3) . . . . yes
S(1) Ru(1) N(1) C(15) -102.2(4) . . . . yes
S(1) Ru(1) N(1) C(19) 87.5(3) . . . . yes
S(1) Ru(1) N(2) C(20) -92.0(4) . . . . yes
S(1) Ru(1) N(2) C(24) 82.5(4) . . . . yes
S(1) Ru(1) N(3) C(25) -84.4(3) . . . . yes
S(1) Ru(1) N(3) C(29) 97.5(5) . . . . yes
O(1) Ru(1) S(1) O(3) 139.9(7) . . . . yes
O(1) Ru(1) S(1) C(30) 17.3(8) . . . . yes
O(1) Ru(1) S(1) C(31) -92.6(8) . . . . yes
O(1) Ru(1) O(2) C(2) -12.6(4) . . . . yes
O(1) Ru(1) N(1) C(15) 69.4(4) . . . . yes
O(1) Ru(1) N(1) C(19) -100.9(3) . . . . yes
O(1) Ru(1) N(2) C(20) 90.7(4) . . . . yes
O(1) Ru(1) N(2) C(24) -94.8(4) . . . . yes
O(1) Ru(1) N(3) C(25) 105.0(3) . . . . yes
O(1) Ru(1) N(3) C(29) -73.1(5) . . . . yes
O(1) C(1) C(2) O(2) -2.8(7) . . . . yes
O(1) C(1) C(2) C(3) 175.7(5) . . . . yes
O(1) C(1) C(6) C(5) -177.4(5) . . . . yes
O(2) Ru(1) S(1) O(3) 160.3(2) . . . . yes
O(2) Ru(1) S(1) C(30) 37.7(3) . . . . yes
O(2) Ru(1) S(1) C(31) -72.2(3) . . . . yes
O(2) Ru(1) O(1) C(1) 10.8(3) . . . . yes
O(2) Ru(1) N(1) C(15) -10.0(4) . . . . yes
O(2) Ru(1) N(1) C(19) 179.7(3) . . . . yes
O(2) Ru(1) N(2) C(20) 5(2) . . . . yes
O(2) Ru(1) N(2) C(24) -179(2) . . . . yes
O(2) Ru(1) N(3) C(25) -175.8(3) . . . . yes
O(2) Ru(1) N(3) C(29) 6.1(5) . . . . yes
O(2) C(2) C(1) C(6) 177.8(5) . . . . yes
O(2) C(2) C(3) C(4) -179.4(5) . . . . yes
O(2) C(2) C(3) C(7) 1.8(8) . . . . yes
O(3) S(1) Ru(1) N(1) -103.0(2) . . . . yes
O(3) S(1) Ru(1) N(2) -23.6(3) . . . . yes
O(3) S(1) Ru(1) N(3) 55.9(3) . . . . yes
N(1) Ru(1) S(1) C(30) 134.4(3) . . . . yes
N(1) Ru(1) S(1) C(31) 24.5(3) . . . . yes
N(1) Ru(1) O(1) C(1) -86.2(3) . . . . yes
N(1) Ru(1) O(2) C(2) 74.0(4) . . . . yes
N(1) Ru(1) N(2) C(20) 4.8(4) . . . . yes
N(1) Ru(1) N(2) C(24) 179.3(4) . . . . yes
N(1) Ru(1) N(3) C(25) 22.2(7) . . . . yes
N(1) Ru(1) N(3) C(29) -155.8(5) . . . . yes
N(1) C(15) C(16) C(17) 0.1(9) . . . . yes
N(1) C(19) C(18) C(17) -2.0(8) . . . . yes
N(1) C(19) C(20) N(2) 7.5(6) . . . . yes
N(1) C(19) C(20) C(21) -174.8(5) . . . . yes
N(2) Ru(1) S(1) C(30) -146.2(3) . . . . yes
N(2) Ru(1) S(1) C(31) 103.9(3) . . . . yes
N(2) Ru(1) O(1) C(1) -165.2(3) . . . . yes
N(2) Ru(1) O(2) C(2) 73(2) . . . . yes
N(2) Ru(1) N(1) C(15) 170.0(5) . . . . yes
N(2) Ru(1) N(1) C(19) -0.3(3) . . . . yes
N(2) Ru(1) N(3) C(25) 4.7(3) . . . . yes
N(2) Ru(1) N(3) C(29) -173.3(5) . . . . yes
N(2) C(20) C(19) C(18) -170.2(5) . . . . yes
N(2) C(20) C(21) C(22) -0.3(8) . . . . yes
N(2) C(24) C(23) C(22) -0.9(8) . . . . yes
N(2) C(24) C(25) N(3) -3.8(6) . . . . yes
N(2) C(24) C(25) C(26) 174.7(5) . . . . yes
N(3) Ru(1) S(1) C(30) -66.7(3) . . . . yes
N(3) Ru(1) S(1) C(31) -176.6(3) . . . . yes
N(3) Ru(1) O(1) C(1) 115.6(3) . . . . yes
N(3) Ru(1) O(2) C(2) -99.3(4) . . . . yes
N(3) Ru(1) N(1) C(15) 152.5(5) . . . . yes
N(3) Ru(1) N(1) C(19) -17.8(7) . . . . yes
N(3) Ru(1) N(2) C(20) 178.2(4) . . . . yes
N(3) Ru(1) N(2) C(24) -7.2(4) . . . . yes
N(3) C(25) C(24) C(23) 178.0(5) . . . . yes
N(3) C(25) C(26) C(27) 3.4(8) . . . . yes
N(3) C(29) C(28) C(27) 2.3(9) . . . . yes
C(1) C(2) C(3) C(4) 2.2(8) . . . . yes
C(1) C(2) C(3) C(7) -176.6(5) . . . . yes
C(1) C(6) C(5) C(4) 1.1(9) . . . . yes
C(1) C(6) C(5) C(11) 176.2(5) . . . . yes
C(2) C(1) C(6) C(5) 2.0(8) . . . . yes
C(2) C(3) C(4) C(5) 0.9(8) . . . . yes
C(2) C(3) C(7) C(8) 58.2(7) . . . . yes
C(2) C(3) C(7) C(9) -63.0(7) . . . . yes
C(2) C(3) C(7) C(10) 178.1(5) . . . . yes
C(3) C(2) C(1) C(6) -3.7(8) . . . . yes
C(3) C(4) C(5) C(6) -2.7(9) . . . . yes
C(3) C(4) C(5) C(11) -177.9(5) . . . . yes
C(4) C(3) C(7) C(8) -120.6(6) . . . . yes
C(4) C(3) C(7) C(9) 118.2(6) . . . . yes
C(4) C(3) C(7) C(10) -0.6(8) . . . . yes
C(4) C(5) C(11) C(12) -140.0(6) . . . . yes
C(4) C(5) C(11) C(13) -20.5(8) . . . . yes
C(4) C(5) C(11) C(14) 100.2(7) . . . . yes
C(5) C(4) C(3) C(7) 179.7(5) . . . . yes
C(6) C(5) C(11) C(12) 44.9(8) . . . . yes
C(6) C(5) C(11) C(13) 164.3(6) . . . . yes
C(6) C(5) C(11) C(14) -74.9(8) . . . . yes
C(15) N(1) C(19) C(18) 2.7(7) . . . . yes
C(15) N(1) C(19) C(20) -175.1(5) . . . . yes
C(15) C(16) C(17) C(18) 0.6(8) . . . . yes
C(16) C(15) N(1) C(19) -1.7(8) . . . . yes
C(16) C(17) C(18) C(19) 0.3(8) . . . . yes
C(17) C(18) C(19) C(20) 175.5(5) . . . . yes
C(18) C(19) C(20) C(21) 7.5(9) . . . . yes
C(19) C(20) N(2) C(24) 177.8(4) . . . . yes
C(19) C(20) C(21) C(22) -177.9(5) . . . . yes
C(20) N(2) C(24) C(23) 0.8(7) . . . . yes
C(20) N(2) C(24) C(25) -177.6(4) . . . . yes
C(20) C(21) C(22) C(23) 0.2(8) . . . . yes
C(21) C(20) N(2) C(24) -0.2(7) . . . . yes
C(21) C(22) C(23) C(24) 0.4(9) . . . . yes
C(22) C(23) C(24) C(25) 177.3(5) . . . . yes
C(23) C(24) C(25) C(26) -3.5(9) . . . . yes
C(24) C(25) N(3) C(29) 176.3(5) . . . . yes
C(24) C(25) C(26) C(27) -175.0(5) . . . . yes
C(25) N(3) C(29) C(28) -0.6(8) . . . . yes
C(25) C(26) C(27) C(28) -1.7(9) . . . . yes
C(26) C(25) N(3) C(29) -2.2(7) . . . . yes
C(26) C(27) C(28) C(29) -1.1(9) . . . . yes
C(26) C(27) C(28) C(29) -1.1(9) . . . . yes
